data_4026445
loop_
_publ_author_name
'Yohei Haketa'
'Shohei Sakamoto'
'Kengo Chigusa'
'Takashi Nakanishi'
'Hiromitsu Maeda'

_publ_section_title
;
 Synthesis, Crystal Structures, and Supramolecular Assemblies of
 Pyrrole-Based Anion Receptors Bearing Modified Pyrrole \b-Substituents
;
_journal_name_full 'Journal of Organic Chemistry'
_journal_page_first 5177
_journal_page_last 5184
_journal_paper_doi 10.1021/jo2008687
_journal_volume 76
_journal_year 2011
_chemical_formula_sum 'C45 H62 B F6 N3 O3'
_chemical_formula_weight 817.79
_chemical_name_systematic
; 
 ? 
;
_space_group_IT_number 2
_symmetry_cell_setting triclinic
_symmetry_Int_Tables_number 2
_symmetry_space_group_name_Hall '-P 1'
_symmetry_space_group_name_H-M 'P -1'
_atom_sites_solution_hydrogens geom
_atom_sites_solution_primary direct
_atom_sites_solution_secondary difmap
_audit_creation_method SHELXL-97
_cell_angle_alpha 96.182(13)
_cell_angle_beta 91.135(12)
_cell_angle_gamma 112.602(13)
_cell_formula_units_Z 2
_cell_length_a 8.626(2)
_cell_length_b 9.917(4)
_cell_length_c 28.029(8)
_cell_measurement_temperature 123(2)
_cell_volume 2195.8(12)
_computing_structure_refinement 'SHELXL-97 (Sheldrick, 1997)'
_computing_structure_solution 'SHELXS-97 (Sheldrick, 1990)'
_diffrn_ambient_temperature 123(2)
_diffrn_detector_area_resol_mean 10.00
_diffrn_measured_fraction_theta_full 0.945
_diffrn_measured_fraction_theta_max 0.945
_diffrn_measurement_device_type 'Rigaku RAXIS-RAPID'
_diffrn_radiation_monochromator graphite
_diffrn_radiation_source 'fine-focus sealed tube'
_diffrn_radiation_type MoK?
_diffrn_radiation_wavelength 0.71075
_diffrn_reflns_av_R_equivalents 0.0374
_diffrn_reflns_av_sigmaI/netI 0.0510
_diffrn_reflns_limit_h_max 10
_diffrn_reflns_limit_h_min -11
_diffrn_reflns_limit_k_max 11
_diffrn_reflns_limit_k_min -12
_diffrn_reflns_limit_l_max 35
_diffrn_reflns_limit_l_min -35
_diffrn_reflns_number 19315
_diffrn_reflns_theta_full 27.00
_diffrn_reflns_theta_max 27.00
_diffrn_reflns_theta_min 2.99
_exptl_absorpt_coefficient_mu 0.094
_exptl_absorpt_correction_T_max 0.9861
_exptl_absorpt_correction_T_min 0.9635
_exptl_absorpt_correction_type none
_exptl_crystal_colour orange
_exptl_crystal_density_diffrn 1.237
_exptl_crystal_description prism
_exptl_crystal_F_000 872
_exptl_crystal_size_max 0.40
_exptl_crystal_size_mid 0.20
_exptl_crystal_size_min 0.15
_refine_diff_density_max 0.298
_refine_diff_density_min -0.259
_refine_diff_density_rms 0.058
_refine_ls_extinction_method none
_refine_ls_goodness_of_fit_ref 1.038
_refine_ls_hydrogen_treatment constr
_refine_ls_matrix_type full
_refine_ls_number_parameters 615
_refine_ls_number_reflns 9056
_refine_ls_number_restraints 0
_refine_ls_restrained_S_all 1.038
_refine_ls_R_factor_all 0.0699
_refine_ls_R_factor_gt 0.0479
_refine_ls_shift/su_max 0.054
_refine_ls_shift/su_mean 0.003
_refine_ls_structure_factor_coef Fsqd
_refine_ls_weighting_details 'calc w=1/[?^2^(Fo^2^)+(0.0940P)^2^+0.6505P] where P=(Fo^2^+2Fc^2^)/3'
_refine_ls_weighting_scheme calc
_refine_ls_wR_factor_gt 0.1508
_refine_ls_wR_factor_ref 0.1693
_reflns_number_gt 6489
_reflns_number_total 9056
_reflns_threshold_expression >2sigma(I)
_cod_data_source_file jo2008687_si_002_5.cif
_cod_data_source_block 00514mae
_cod_original_cell_volume 2195.6(12)
_cod_database_code 4026445

loop_
_symmetry_equiv_pos_as_xyz
'x, y, z'
'-x, -y, -z'

loop_
_atom_site_label
_atom_site_type_symbol
_atom_site_fract_x
_atom_site_fract_y
_atom_site_fract_z
_atom_site_U_iso_or_equiv
_atom_site_adp_type
_atom_site_occupancy
_atom_site_symmetry_multiplicity
_atom_site_calc_flag
_atom_site_refinement_flags
_atom_site_disorder_assembly
_atom_site_disorder_group
F5 F 0.53448(14) 0.23897(14) 0.05338(4) 0.0301(3) Uani 1 1 d . . .
F4 F 1.04530(16) 0.64777(14) 0.30768(4) 0.0343(3) Uani 1 1 d . . .
F6 F 0.54924(15) 0.04456(13) 0.12283(4) 0.0322(3) Uani 1 1 d . . .
F7 F 1.24316(17) 0.75067(15) 0.40010(5) 0.0432(3) Uani 1 1 d . . .
O1 O 0.68979(18) 0.10227(17) 0.22099(5) 0.0305(3) Uani 1 1 d . . .
O2 O 0.83883(18) 0.16580(17) 0.30093(5) 0.0327(4) Uani 1 1 d . . .
F1 F 0.55978(16) 0.00191(17) 0.28829(5) 0.0467(4) Uani 1 1 d . . .
N2 N 0.71880(19) 0.42709(19) 0.16902(5) 0.0221(3) Uani 1 1 d . . .
F3 F 0.76296(19) -0.06449(16) 0.25696(5) 0.0449(4) Uani 1 1 d . . .
C10 C 0.6810(2) 0.2823(2) 0.17534(6) 0.0210(4) Uani 1 1 d . . .
C11 C 0.6712(2) 0.4294(2) 0.12339(6) 0.0204(4) Uani 1 1 d . . .
C12 C 0.6067(2) 0.1923(2) 0.13158(7) 0.0223(4) Uani 1 1 d . . .
C13 C 0.7362(2) 0.6973(2) 0.13637(7) 0.0238(4) Uani 1 1 d . . .
H3 H 0.7596 0.6964 0.1696 0.029 Uiso 1 1 calc R . .
C14 C 0.6011(2) 0.2836(2) 0.09941(6) 0.0223(4) Uani 1 1 d . . .
C15 C 0.7237(2) 0.2422(2) 0.21873(7) 0.0226(4) Uani 1 1 d . . .
C16 C 0.6902(2) 0.5668(2) 0.10460(7) 0.0222(4) Uani 1 1 d . . .
C17 C 0.8678(2) 0.3051(2) 0.29734(7) 0.0262(4) Uani 1 1 d . . .
N3 N 1.0176(2) 0.3691(2) 0.37837(6) 0.0326(4) Uani 1 1 d . . .
H4 H 0.9825 0.2779 0.3852 0.039 Uiso 1 1 calc R . .
C19 C 0.9722(3) 0.4099(2) 0.33647(7) 0.0284(4) Uani 1 1 d . . .
C20 C 0.7174(2) 0.8311(3) 0.07134(8) 0.0331(5) Uani 1 1 d . . .
H5 H 0.7252 0.9203 0.0601 0.040 Uiso 1 1 calc R . .
C21 C 0.6614(2) 0.5726(2) 0.05561(7) 0.0274(4) Uani 1 1 d . . .
H6 H 0.6319 0.4861 0.0333 0.033 Uiso 1 1 calc R . .
C22 C 1.0533(3) 0.5606(3) 0.34043(7) 0.0297(5) Uani 1 1 d . . .
C23 C 0.8091(2) 0.3487(2) 0.25833(7) 0.0247(4) Uani 1 1 d . . .
H7 H 0.8255 0.4489 0.2579 0.030 Uiso 1 1 calc R . .
C24 C 0.7478(2) 0.8270(2) 0.11995(8) 0.0289(4) Uani 1 1 d . . .
H8 H 0.7767 0.9140 0.1420 0.035 Uiso 1 1 calc R . .
C25 C 1.1249(3) 0.4896(3) 0.40790(7) 0.0355(5) Uani 1 1 d . A .
C26 C 1.0979(3) 0.3792(3) 0.48437(7) 0.0370(5) Uani 1 1 d . A .
H9 H 0.9960 0.3025 0.4711 0.044 Uiso 1 1 calc R . .
C27 C 1.1479(3) 0.6089(3) 0.38385(7) 0.0333(5) Uani 1 1 d . . .
C28 C 0.6757(2) 0.7041(3) 0.03960(8) 0.0324(5) Uani 1 1 d . . .
H10 H 0.6566 0.7069 0.0063 0.039 Uiso 1 1 calc R . .
B1 B 0.7109(3) 0.0487(3) 0.26721(8) 0.0291(5) Uani 1 1 d . . .
C30 C 1.1876(3) 0.4852(3) 0.45658(9) 0.0510(7) Uani 1 1 d . . .
C31 C 1.1531(4) 0.3815(3) 0.53162(9) 0.0559(8) Uani 1 1 d . . .
H11 H 1.1142 0.2924 0.5457 0.067 Uiso 0.495(6) 1 calc PR A 3
H12 H 1.0826 0.3245 0.5538 0.067 Uiso 0.505(6) 1 calc PR A 4
C35 C 1.2557(9) 0.5010(6) 0.55702(18) 0.0418(14) Uani 0.495(6) 1 d P A 3
H13 H 1.2709 0.5075 0.5910 0.050 Uiso 0.495(6) 1 calc PR A 3
C36 C 1.3698(6) 0.5772(6) 0.46880(17) 0.0354(13) Uani 0.505(6) 1 d P A 4
H14 H 1.4382 0.6332 0.4461 0.042 Uiso 0.505(6) 1 calc PR A 4
C37 C 1.4355(6) 0.5784(6) 0.51423(17) 0.0454(15) Uani 0.505(6) 1 d P A 4
H15 H 1.5475 0.6439 0.5243 0.054 Uiso 0.505(6) 1 calc PR A 4
N1 N 0.23670(18) 0.61674(18) 0.16711(5) 0.0215(3) Uani 1 1 d . . .
C47 C 0.3021(2) 0.6817(2) 0.12132(6) 0.0228(4) Uani 1 1 d . . .
H16 H 0.3656 0.6265 0.1057 0.027 Uiso 1 1 calc R . .
H17 H 0.3821 0.7849 0.1301 0.027 Uiso 1 1 calc R . .
C48 C 0.1392(2) 0.6984(2) 0.19296(7) 0.0247(4) Uani 1 1 d . . .
H18 H 0.0352 0.6791 0.1730 0.030 Uiso 1 1 calc R . .
H19 H 0.1049 0.6575 0.2236 0.030 Uiso 1 1 calc R . .
C49 C 0.1180(2) 0.4562(2) 0.15544(7) 0.0255(4) Uani 1 1 d . . .
H20 H 0.0763 0.4176 0.1859 0.031 Uiso 1 1 calc R . .
H21 H 0.0197 0.4513 0.1354 0.031 Uiso 1 1 calc R . .
C50 C 0.1673(2) 0.6798(3) 0.08491(7) 0.0282(4) Uani 1 1 d . . .
H22 H 0.0900 0.5768 0.0742 0.034 Uiso 1 1 calc R . .
H23 H 0.1007 0.7325 0.1002 0.034 Uiso 1 1 calc R . .
C51 C 0.3901(2) 0.6312(2) 0.19856(7) 0.0251(4) Uani 1 1 d . . .
H52 H 0.4512 0.5780 0.1804 0.030 Uiso 1 1 calc R . .
H53 H 0.4662 0.7365 0.2042 0.030 Uiso 1 1 calc R . .
C52 C 0.2335(3) 0.8628(3) 0.20399(8) 0.0335(5) Uani 1 1 d . . .
H24 H 0.2685 0.9050 0.1736 0.040 Uiso 1 1 calc R . .
H25 H 0.3365 0.8835 0.2247 0.040 Uiso 1 1 calc R . .
C53 C 0.0678(2) 0.1972(2) 0.12163(8) 0.0313(5) Uani 1 1 d . . .
H26 H -0.0341 0.1914 0.1032 0.038 Uiso 1 1 calc R . .
H27 H 0.0339 0.1634 0.1532 0.038 Uiso 1 1 calc R . .
C54 C 0.1938(3) 0.3559(2) 0.12930(8) 0.0329(5) Uani 1 1 d . . .
H28 H 0.2294 0.3892 0.0978 0.040 Uiso 1 1 calc R . .
H29 H 0.2948 0.3622 0.1484 0.040 Uiso 1 1 calc R . .
C55 C 0.3547(3) 0.5740(3) 0.24689(8) 0.0358(5) Uani 1 1 d . . .
H30 H 0.2594 0.4768 0.2427 0.043 Uiso 1 1 calc R . .
H31 H 0.3224 0.6425 0.2688 0.043 Uiso 1 1 calc R . .
C56 C 0.2479(3) 0.7526(3) 0.04197(7) 0.0360(5) Uani 1 1 d . . .
H32 H 0.3197 0.7029 0.0282 0.043 Uiso 1 1 calc R . .
H33 H 0.3214 0.8565 0.0529 0.043 Uiso 1 1 calc R . .
C57 C 0.1208(3) 0.7482(3) 0.00291(8) 0.0407(6) Uani 1 1 d . . .
H34 H 0.1803 0.7983 -0.0236 0.061 Uiso 1 1 calc R . .
H35 H 0.0496 0.7980 0.0162 0.061 Uiso 1 1 calc R . .
H36 H 0.0504 0.6456 -0.0091 0.061 Uiso 1 1 calc R . .
C58 C 0.1273(3) 0.9362(3) 0.22917(8) 0.0383(5) Uani 1 1 d . . .
H37 H 0.0918 0.8933 0.2594 0.046 Uiso 1 1 calc R . .
H38 H 0.0246 0.9156 0.2084 0.046 Uiso 1 1 calc R . .
C59 C 0.5087(3) 0.5592(3) 0.26885(8) 0.0404(6) Uani 1 1 d . . .
H39 H 0.5443 0.4952 0.2459 0.048 Uiso 1 1 calc R . .
H40 H 0.6020 0.6575 0.2742 0.048 Uiso 1 1 calc R . .
C60 C 0.1417(3) 0.0970(3) 0.09463(10) 0.0436(6) Uani 1 1 d . . .
H41 H 0.0585 -0.0047 0.0907 0.065 Uiso 1 1 calc R . .
H42 H 0.2427 0.1028 0.1128 0.065 Uiso 1 1 calc R . .
H43 H 0.1716 0.1283 0.0629 0.065 Uiso 1 1 calc R . .
C61 C 0.2209(3) 1.1013(3) 0.24068(9) 0.0472(6) Uani 1 1 d . . .
H44 H 0.1479 1.1436 0.2572 0.071 Uiso 1 1 calc R . .
H45 H 0.2530 1.1447 0.2108 0.071 Uiso 1 1 calc R . .
H46 H 0.3222 1.1223 0.2615 0.071 Uiso 1 1 calc R . .
C62 C 0.4766(4) 0.4952(4) 0.31606(9) 0.0595(8) Uani 1 1 d . . .
H47 H 0.5791 0.4873 0.3287 0.089 Uiso 1 1 calc R . .
H48 H 0.3855 0.3972 0.3109 0.089 Uiso 1 1 calc R . .
H49 H 0.4443 0.5596 0.3392 0.089 Uiso 1 1 calc R . .
C67 C 1.3418(7) 0.6184(6) 0.53257(17) 0.0422(16) Uani 0.495(6) 1 d P A 3
H50 H 1.4311 0.7020 0.5488 0.051 Uiso 0.495(6) 1 calc PR A 3
C68 C 1.2987(7) 0.6153(6) 0.48429(17) 0.0357(13) Uani 0.495(6) 1 d P A 3
H1 H 1.3453 0.7030 0.4696 0.043 Uiso 0.495(6) 1 calc PR A 3
C69 C 1.3401(8) 0.4853(6) 0.54494(17) 0.0417(14) Uani 0.505(6) 1 d P A 4
H51 H 1.3900 0.4843 0.5754 0.050 Uiso 0.505(6) 1 calc PR A 4
C83 C 0.696(3) 0.031(3) 0.4205(9) 0.053(6) Uani 0.513(4) 1 d P B 1
H54 H 0.7385 0.1118 0.4468 0.080 Uiso 0.513(4) 1 calc PR B 1
H55 H 0.5903 -0.0440 0.4290 0.080 Uiso 0.513(4) 1 calc PR B 1
H56 H 0.6746 0.0687 0.3912 0.080 Uiso 0.513(4) 1 calc PR B 1
O3 O 0.9828(6) 0.0746(5) 0.40153(11) 0.0356(10) Uani 0.513(4) 1 d P B 1
C71 C 1.1274(11) 0.0362(8) 0.4010(2) 0.0431(17) Uani 0.513(4) 1 d P B 1
H78 H 1.0957 -0.0647 0.3833 0.052 Uiso 0.513(4) 1 calc PR B 1
C72 C 1.1953(7) 0.0400(6) 0.45141(17) 0.0452(13) Uani 0.513(4) 1 d P B 1
H57 H 1.1095 -0.0328 0.4680 0.068 Uiso 0.513(4) 1 calc PR B 1
H58 H 1.2243 0.1384 0.4690 0.068 Uiso 0.513(4) 1 calc PR B 1
H59 H 1.2960 0.0170 0.4500 0.068 Uiso 0.513(4) 1 calc PR B 1
C80 C 1.2588(9) 0.1479(8) 0.37419(19) 0.0578(17) Uani 0.513(4) 1 d P B 1
H60 H 1.2132 0.1430 0.3415 0.087 Uiso 0.513(4) 1 calc PR B 1
H61 H 1.3599 0.1254 0.3728 0.087 Uiso 0.513(4) 1 calc PR B 1
H62 H 1.2879 0.2471 0.3911 0.087 Uiso 0.513(4) 1 calc PR B 1
C74 C 0.8282(7) -0.0391(6) 0.41162(17) 0.0435(14) Uani 0.513(4) 1 d P B 1
H79 H 0.8476 -0.0782 0.4416 0.052 Uiso 0.513(4) 1 calc PR B 1
C75 C 0.7649(10) -0.1646(7) 0.3713(2) 0.0648(19) Uani 0.513(4) 1 d P B 1
H63 H 0.8500 -0.2066 0.3660 0.097 Uiso 0.513(4) 1 calc PR B 1
H64 H 0.7431 -0.1281 0.3418 0.097 Uiso 0.513(4) 1 calc PR B 1
H65 H 0.6606 -0.2405 0.3798 0.097 Uiso 0.513(4) 1 calc PR B 1
C79 C 0.713(3) 0.009(3) 0.4210(8) 0.038(3) Uani 0.487(4) 1 d P B 2
H80 H 0.6569 -0.0837 0.3986 0.046 Uiso 0.487(4) 1 calc PR B 2
O8 O 0.8755(5) 0.0811(4) 0.40797(10) 0.0291(9) Uani 0.487(4) 1 d P B 2
C81 C 0.6198(7) 0.1105(8) 0.4160(2) 0.0555(17) Uani 0.487(4) 1 d P B 2
H66 H 0.6248 0.1360 0.3831 0.083 Uiso 0.487(4) 1 calc PR B 2
H67 H 0.6725 0.2005 0.4387 0.083 Uiso 0.487(4) 1 calc PR B 2
H68 H 0.5020 0.0601 0.4231 0.083 Uiso 0.487(4) 1 calc PR B 2
C76 C 0.7061(8) -0.0276(7) 0.4730(2) 0.0560(16) Uani 0.487(4) 1 d P B 2
H69 H 0.7666 -0.0921 0.4768 0.084 Uiso 0.487(4) 1 calc PR B 2
H70 H 0.5885 -0.0778 0.4803 0.084 Uiso 0.487(4) 1 calc PR B 2
H71 H 0.7586 0.0635 0.4952 0.084 Uiso 0.487(4) 1 calc PR B 2
C82 C 0.8950(12) -0.1415(9) 0.3674(2) 0.068(2) Uani 0.487(4) 1 d P B 2
H72 H 0.7884 -0.2053 0.3790 0.101 Uiso 0.487(4) 1 calc PR B 2
H73 H 0.9697 -0.1949 0.3634 0.101 Uiso 0.487(4) 1 calc PR B 2
H74 H 0.8734 -0.1125 0.3364 0.101 Uiso 0.487(4) 1 calc PR B 2
C77 C 0.9770(8) -0.0067(9) 0.40314(18) 0.0389(16) Uani 0.487(4) 1 d P B 2
H81 H 0.9928 -0.0373 0.4351 0.047 Uiso 0.487(4) 1 calc PR B 2
C78 C 1.1457(10) 0.0967(11) 0.3888(3) 0.060(2) Uani 0.487(4) 1 d P B 2
H75 H 1.1935 0.1820 0.4135 0.090 Uiso 0.487(4) 1 calc PR B 2
H76 H 1.1305 0.1300 0.3580 0.090 Uiso 0.487(4) 1 calc PR B 2
H77 H 1.2223 0.0450 0.3855 0.090 Uiso 0.487(4) 1 calc PR B 2

loop_
_atom_site_aniso_label
_atom_site_aniso_U_11
_atom_site_aniso_U_22
_atom_site_aniso_U_33
_atom_site_aniso_U_23
_atom_site_aniso_U_13
_atom_site_aniso_U_12
F5 0.0370(6) 0.0324(8) 0.0178(5) 0.0009(5) -0.0059(4) 0.0111(5)
F4 0.0478(7) 0.0317(8) 0.0232(6) 0.0097(5) -0.0015(5) 0.0138(6)
F6 0.0439(7) 0.0208(7) 0.0285(6) 0.0013(5) -0.0061(5) 0.0098(5)
F7 0.0561(8) 0.0280(8) 0.0328(7) 0.0025(6) -0.0112(6) 0.0034(6)
O1 0.0378(8) 0.0246(9) 0.0256(7) 0.0054(6) -0.0087(6) 0.0082(6)
O2 0.0385(8) 0.0287(10) 0.0270(7) 0.0087(6) -0.0105(6) 0.0079(7)
F1 0.0325(7) 0.0633(11) 0.0327(7) 0.0138(7) -0.0013(5) 0.0039(6)
N2 0.0210(7) 0.0235(10) 0.0209(8) 0.0038(6) -0.0012(6) 0.0075(7)
F3 0.0651(9) 0.0397(9) 0.0379(7) 0.0037(6) -0.0112(6) 0.0300(7)
C10 0.0207(9) 0.0204(11) 0.0213(9) 0.0048(7) -0.0003(7) 0.0067(7)
C11 0.0160(8) 0.0250(11) 0.0198(8) 0.0038(7) 0.0005(6) 0.0074(7)
C12 0.0228(9) 0.0194(11) 0.0240(9) 0.0025(7) 0.0007(7) 0.0074(8)
C13 0.0168(8) 0.0262(12) 0.0272(9) 0.0062(8) -0.0003(7) 0.0064(8)
C14 0.0213(9) 0.0287(12) 0.0164(8) 0.0023(7) -0.0020(6) 0.0095(8)
C15 0.0209(9) 0.0226(12) 0.0241(9) 0.0063(8) 0.0009(7) 0.0076(8)
C16 0.0149(8) 0.0264(12) 0.0255(9) 0.0074(8) 0.0013(7) 0.0072(8)
C17 0.0262(10) 0.0289(13) 0.0218(9) 0.0067(8) -0.0005(7) 0.0081(8)
N3 0.0390(10) 0.0267(11) 0.0232(8) 0.0089(7) -0.0096(7) 0.0021(8)
C19 0.0319(10) 0.0292(13) 0.0212(9) 0.0062(8) -0.0030(8) 0.0081(9)
C20 0.0244(10) 0.0291(14) 0.0456(13) 0.0176(10) -0.0005(9) 0.0070(9)
C21 0.0240(9) 0.0315(13) 0.0254(10) 0.0072(8) -0.0011(7) 0.0086(8)
C22 0.0362(11) 0.0307(14) 0.0206(9) 0.0080(8) -0.0002(8) 0.0101(9)
C23 0.0269(9) 0.0239(12) 0.0231(9) 0.0049(8) -0.0014(7) 0.0093(8)
C24 0.0221(9) 0.0241(12) 0.0380(11) 0.0065(9) -0.0008(8) 0.0056(8)
C25 0.0406(12) 0.0309(14) 0.0259(11) 0.0069(9) -0.0102(9) 0.0038(10)
C26 0.0554(14) 0.0327(15) 0.0247(10) 0.0012(9) -0.0062(9) 0.0201(11)
C27 0.0377(11) 0.0276(13) 0.0256(10) 0.0023(9) -0.0064(8) 0.0033(9)
C28 0.0258(10) 0.0414(15) 0.0303(10) 0.0167(10) -0.0017(8) 0.0104(9)
B1 0.0322(12) 0.0270(15) 0.0269(11) 0.0083(9) -0.0038(9) 0.0091(10)
C30 0.0670(17) 0.0352(16) 0.0316(12) 0.0093(11) -0.0255(11) -0.0011(12)
C31 0.106(2) 0.0404(18) 0.0254(12) 0.0018(11) -0.0135(13) 0.0352(16)
C35 0.062(4) 0.049(4) 0.023(2) -0.001(2) -0.009(2) 0.033(3)
C36 0.033(2) 0.038(3) 0.030(2) 0.002(2) -0.0056(19) 0.010(2)
C37 0.040(3) 0.057(4) 0.033(2) -0.003(2) -0.013(2) 0.016(3)
N1 0.0202(7) 0.0230(10) 0.0204(7) 0.0036(6) 0.0004(6) 0.0070(7)
C47 0.0208(9) 0.0261(12) 0.0197(9) 0.0042(7) 0.0019(7) 0.0067(8)
C48 0.0228(9) 0.0307(13) 0.0212(9) 0.0028(8) 0.0017(7) 0.0112(8)
C49 0.0202(9) 0.0259(12) 0.0281(10) 0.0046(8) 0.0016(7) 0.0063(8)
C50 0.0254(10) 0.0334(13) 0.0237(9) 0.0042(8) -0.0010(7) 0.0090(9)
C51 0.0212(9) 0.0301(13) 0.0243(9) 0.0038(8) -0.0018(7) 0.0103(8)
C52 0.0301(11) 0.0315(14) 0.0355(11) -0.0056(9) 0.0004(8) 0.0110(9)
C53 0.0229(10) 0.0252(13) 0.0415(12) 0.0013(9) -0.0010(8) 0.0056(8)
C54 0.0257(10) 0.0241(13) 0.0458(12) 0.0029(9) 0.0063(9) 0.0064(9)
C55 0.0347(11) 0.0475(16) 0.0281(10) 0.0127(10) 0.0001(8) 0.0172(10)
C56 0.0339(11) 0.0532(17) 0.0249(10) 0.0105(10) 0.0034(8) 0.0199(11)
C57 0.0466(13) 0.0535(17) 0.0272(11) 0.0084(10) -0.0024(9) 0.0244(12)
C58 0.0417(13) 0.0385(15) 0.0377(12) -0.0018(10) 0.0035(10) 0.0206(11)
C59 0.0483(13) 0.0557(17) 0.0265(11) 0.0016(10) -0.0065(9) 0.0318(13)
C60 0.0310(12) 0.0266(14) 0.0682(17) -0.0020(11) 0.0079(11) 0.0075(10)
C61 0.0562(15) 0.0392(16) 0.0483(14) -0.0117(12) -0.0078(11) 0.0257(13)
C62 0.088(2) 0.077(2) 0.0315(13) 0.0103(13) -0.0086(13) 0.0509(19)
C67 0.054(3) 0.033(3) 0.035(3) -0.008(2) -0.024(2) 0.015(2)
C68 0.041(3) 0.034(3) 0.031(2) 0.000(2) -0.010(2) 0.014(2)
C69 0.056(3) 0.055(4) 0.020(2) -0.005(2) -0.014(2) 0.032(3)
C83 0.040(6) 0.065(12) 0.055(6) 0.006(6) -0.002(4) 0.022(6)
O3 0.049(3) 0.029(2) 0.0310(17) 0.0019(15) -0.0061(14) 0.018(2)
C71 0.068(5) 0.034(4) 0.034(3) -0.003(2) -0.008(3) 0.030(4)
C72 0.069(3) 0.035(3) 0.037(2) -0.002(2) -0.012(2) 0.028(3)
C80 0.065(4) 0.088(5) 0.040(3) 0.015(3) 0.009(3) 0.048(4)
C74 0.058(4) 0.031(4) 0.031(2) 0.010(2) -0.011(2) 0.005(2)
C75 0.100(5) 0.037(4) 0.040(3) 0.001(2) -0.022(3) 0.009(3)
C79 0.031(6) 0.028(5) 0.049(5) -0.002(4) 0.002(4) 0.005(5)
O8 0.035(2) 0.028(2) 0.0282(16) 0.0048(13) 0.0044(13) 0.0154(16)
C81 0.041(3) 0.088(5) 0.048(3) 0.013(3) 0.011(2) 0.035(3)
C76 0.061(4) 0.055(4) 0.056(3) 0.027(3) 0.023(3) 0.020(3)
C82 0.114(6) 0.072(5) 0.038(3) -0.017(3) -0.021(4) 0.067(5)
C77 0.059(5) 0.043(4) 0.031(2) 0.004(2) -0.001(2) 0.038(4)
C78 0.045(4) 0.077(7) 0.074(5) 0.018(4) 0.016(4) 0.038(5)

loop_
_atom_type_symbol
_atom_type_description
_atom_type_scat_dispersion_real
_atom_type_scat_dispersion_imag
_atom_type_scat_source
C C 0.0033 0.0016 'International Tables Vol C Tables 4.2.6.8 and 6.1.1.4'
H H 0.0000 0.0000 'International Tables Vol C Tables 4.2.6.8 and 6.1.1.4'
B B 0.0013 0.0007 'International Tables Vol C Tables 4.2.6.8 and 6.1.1.4'
F F 0.0171 0.0103 'International Tables Vol C Tables 4.2.6.8 and 6.1.1.4'
N N 0.0061 0.0033 'International Tables Vol C Tables 4.2.6.8 and 6.1.1.4'
O O 0.0106 0.0060 'International Tables Vol C Tables 4.2.6.8 and 6.1.1.4'

loop_
_geom_angle_atom_site_label_1
_geom_angle_atom_site_label_2
_geom_angle_atom_site_label_3
_geom_angle
C15 O1 B1 121.10(17)
C17 O2 B1 119.24(16)
C11 N2 C10 107.46(16)
N2 C10 C15 121.86(17)
N2 C10 C12 108.83(16)
C15 C10 C12 129.20(19)
N2 C11 C14 109.48(17)
N2 C11 C16 121.97(17)
C14 C11 C16 128.54(16)
F6 C12 C14 125.60(17)
F6 C12 C10 127.59(17)
C14 C12 C10 106.81(18)
C24 C13 C16 120.77(18)
C24 C13 H3 119.6
C16 C13 H3 119.6
C12 C14 F5 124.85(18)
C12 C14 C11 107.43(16)
F5 C14 C11 127.69(17)
O1 C15 C10 117.92(17)
O1 C15 C23 120.18(17)
C10 C15 C23 121.82(19)
C21 C16 C13 118.23(19)
C21 C16 C11 122.21(18)
C13 C16 C11 119.55(17)
O2 C17 C23 122.63(19)
O2 C17 C19 115.30(17)
C23 C17 C19 122.0(2)
C25 N3 C19 110.84(19)
C25 N3 H4 124.6
C19 N3 H4 124.6
C22 C19 N3 105.82(18)
C22 C19 C17 130.88(19)
N3 C19 C17 123.2(2)
C28 C20 C24 119.3(2)
C28 C20 H5 120.3
C24 C20 H5 120.3
C28 C21 C16 120.3(2)
C28 C21 H6 119.9
C16 C21 H6 119.9
F4 C22 C19 126.45(18)
F4 C22 C27 125.0(2)
C19 C22 C27 108.51(19)
C17 C23 C15 119.2(2)
C17 C23 H7 120.4
C15 C23 H7 120.4
C13 C24 C20 120.4(2)
C13 C24 H8 119.8
C20 C24 H8 119.8
N3 C25 C27 105.96(18)
N3 C25 C30 124.5(2)
C27 C25 C30 129.4(2)
C30 C26 C31 121.5(2)
C30 C26 H9 119.3
C31 C26 H9 119.3
F7 C27 C25 126.07(19)
F7 C27 C22 125.1(2)
C25 C27 C22 108.9(2)
C20 C28 C21 120.95(19)
C20 C28 H10 119.5
C21 C28 H10 119.5
F3 B1 F1 110.9(2)
F3 B1 O2 108.91(17)
F1 B1 O2 108.77(18)
F3 B1 O1 107.36(17)
F1 B1 O1 109.17(17)
O2 B1 O1 111.69(18)
C26 C30 C68 112.6(3)
C26 C30 C25 121.9(2)
C68 C30 C25 120.4(3)
C26 C30 C36 121.1(3)
C68 C30 C36 37.1(2)
C25 C30 C36 115.2(3)
C35 C31 C26 122.3(3)
C35 C31 C69 34.0(3)
C26 C31 C69 114.2(3)
C35 C31 H11 118.8
C26 C31 H11 118.8
C69 C31 H11 115.7
C35 C31 H12 105.8
C26 C31 H12 122.9
C69 C31 H12 122.9
H11 C31 H12 32.4
C31 C35 C67 117.1(4)
C31 C35 H13 121.5
C67 C35 H13 121.5
C37 C36 C30 117.9(4)
C37 C36 H14 121.1
C30 C36 H14 121.1
C69 C37 C36 120.4(5)
C69 C37 H15 119.8
C36 C37 H15 119.8
C47 N1 C48 110.76(14)
C47 N1 C49 110.37(14)
C48 N1 C49 107.62(14)
C47 N1 C51 106.76(13)
C48 N1 C51 110.62(14)
C49 N1 C51 110.74(15)
N1 C47 C50 115.11(15)
N1 C47 H16 108.5
C50 C47 H16 108.5
N1 C47 H17 108.5
C50 C47 H17 108.5
H16 C47 H17 107.5
C52 C48 N1 115.09(15)
C52 C48 H18 108.5
N1 C48 H18 108.5
C52 C48 H19 108.5
N1 C48 H19 108.5
H18 C48 H19 107.5
C54 C49 N1 115.38(15)
C54 C49 H20 108.4
N1 C49 H20 108.4
C54 C49 H21 108.4
N1 C49 H21 108.4
H20 C49 H21 107.5
C56 C50 C47 110.22(16)
C56 C50 H22 109.6
C47 C50 H22 109.6
C56 C50 H23 109.6
C47 C50 H23 109.6
H22 C50 H23 108.1
C55 C51 N1 116.06(16)
C55 C51 H52 108.3
N1 C51 H52 108.3
C55 C51 H53 108.3
N1 C51 H53 108.3
H52 C51 H53 107.4
C48 C52 C58 111.86(18)
C48 C52 H24 109.2
C58 C52 H24 109.2
C48 C52 H25 109.2
C58 C52 H25 109.2
H24 C52 H25 107.9
C54 C53 C60 111.28(18)
C54 C53 H26 109.4
C60 C53 H26 109.4
C54 C53 H27 109.4
C60 C53 H27 109.4
H26 C53 H27 108.0
C53 C54 C49 111.06(17)
C53 C54 H28 109.4
C49 C54 H28 109.4
C53 C54 H29 109.4
C49 C54 H29 109.4
H28 C54 H29 108.0
C51 C55 C59 110.63(18)
C51 C55 H30 109.5
C59 C55 H30 109.5
C51 C55 H31 109.5
C59 C55 H31 109.5
H30 C55 H31 108.1
C50 C56 C57 113.30(19)
C50 C56 H32 108.9
C57 C56 H32 108.9
C50 C56 H33 108.9
C57 C56 H33 108.9
H32 C56 H33 107.7
C56 C57 H34 109.5
C56 C57 H35 109.5
H34 C57 H35 109.5
C56 C57 H36 109.5
H34 C57 H36 109.5
H35 C57 H36 109.5
C52 C58 C61 112.4(2)
C52 C58 H37 109.1
C61 C58 H37 109.1
C52 C58 H38 109.1
C61 C58 H38 109.1
H37 C58 H38 107.9
C62 C59 C55 112.5(2)
C62 C59 H39 109.1
C55 C59 H39 109.1
C62 C59 H40 109.1
C55 C59 H40 109.1
H39 C59 H40 107.8
C53 C60 H41 109.5
C53 C60 H42 109.5
H41 C60 H42 109.5
C53 C60 H43 109.5
H41 C60 H43 109.5
H42 C60 H43 109.5
C58 C61 H44 109.5
C58 C61 H45 109.5
H44 C61 H45 109.5
C58 C61 H46 109.5
H44 C61 H46 109.5
H45 C61 H46 109.5
C59 C62 H47 109.5
C59 C62 H48 109.5
H47 C62 H48 109.5
C59 C62 H49 109.5
H47 C62 H49 109.5
H48 C62 H49 109.5
C35 C67 C68 120.5(5)
C35 C67 H50 119.8
C68 C67 H50 119.8
C67 C68 C30 121.7(4)
C67 C68 H1 119.2
C30 C68 H1 119.2
C37 C69 C31 122.2(4)
C37 C69 H51 118.9
C31 C69 H51 118.9
C74 C83 H54 109.5
C74 C83 H55 109.4
H54 C83 H55 109.5
C74 C83 H56 109.5
H54 C83 H56 109.5
H55 C83 H56 109.5
C74 O3 C71 115.5(6)
O3 C71 C72 111.2(5)
O3 C71 C80 106.6(5)
C72 C71 C80 110.6(6)
O3 C71 H78 109.5
C72 C71 H78 109.4
C80 C71 H78 109.5
C71 C72 H57 109.5
C71 C72 H58 109.5
H57 C72 H58 109.5
C71 C72 H59 109.5
H57 C72 H59 109.5
H58 C72 H59 109.5
C71 C80 H60 109.5
C71 C80 H61 109.5
H60 C80 H61 109.5
C71 C80 H62 109.5
H60 C80 H62 109.5
H61 C80 H62 109.5
O3 C74 C75 112.0(5)
O3 C74 C83 108.1(11)
C75 C74 C83 110.6(10)
O3 C74 H79 108.7
C75 C74 H79 108.7
C83 C74 H79 108.7
C74 C75 H63 109.5
C74 C75 H64 109.5
H63 C75 H64 109.5
C74 C75 H65 109.5
H63 C75 H65 109.5
H64 C75 H65 109.5
O8 C79 C76 113.1(16)
O8 C79 C81 107.6(16)
C76 C79 C81 108.6(15)
O8 C79 H80 109.2
C76 C79 H80 109.2
C81 C79 H80 109.2
C79 O8 C77 115.7(12)
C79 C81 H66 109.5
C79 C81 H67 109.5
H66 C81 H67 109.5
C79 C81 H68 109.4
H66 C81 H68 109.5
H67 C81 H68 109.5
C79 C76 H69 109.5
C79 C76 H70 109.4
H69 C76 H70 109.5
C79 C76 H71 109.5
H69 C76 H71 109.5
H70 C76 H71 109.5
C77 C82 H72 109.5
C77 C82 H73 109.5
H72 C82 H73 109.5
C77 C82 H74 109.5
H72 C82 H74 109.5
H73 C82 H74 109.5
O8 C77 C82 111.4(5)
O8 C77 C78 104.9(7)
C82 C77 C78 113.1(6)
O8 C77 H81 109.1
C82 C77 H81 109.1
C78 C77 H81 109.1
C77 C78 H75 109.5
C77 C78 H76 109.5
H75 C78 H76 109.5
C77 C78 H77 109.5
H75 C78 H77 109.5
H76 C78 H77 109.5

loop_
_geom_bond_atom_site_label_1
_geom_bond_atom_site_label_2
_geom_bond_distance
F5 C14 1.357(2)
F4 C22 1.345(2)
F6 C12 1.346(2)
F7 C27 1.349(3)
O1 C15 1.313(3)
O1 B1 1.485(3)
O2 C17 1.322(3)
O2 B1 1.482(3)
F1 B1 1.374(3)
N2 C11 1.341(2)
N2 C10 1.378(3)
F3 B1 1.367(3)
C10 C15 1.404(3)
C10 C12 1.416(3)
C11 C14 1.418(3)
C11 C16 1.465(3)
C12 C14 1.358(3)
C13 C24 1.380(3)
C13 C16 1.403(3)
C13 H3 0.9500
C15 C23 1.416(3)
C16 C21 1.402(3)
C17 C23 1.374(3)
C17 C19 1.445(3)
N3 C25 1.370(3)
N3 C19 1.379(3)
N3 H4 0.8800
C19 C22 1.376(3)
C20 C28 1.380(3)
C20 C24 1.390(3)
C20 H5 0.9500
C21 C28 1.386(3)
C21 H6 0.9500
C22 C27 1.382(3)
C23 H7 0.9500
C24 H8 0.9500
C25 C27 1.374(3)
C25 C30 1.469(3)
C26 C30 1.373(4)
C26 C31 1.393(3)
C26 H9 0.9500
C28 H10 0.9500
C30 C68 1.411(5)
C30 C36 1.493(5)
C31 C35 1.297(6)
C31 C69 1.555(7)
C31 H11 0.9500
C31 H12 0.9500
C35 C67 1.380(8)
C35 H13 0.9500
C36 C37 1.381(6)
C36 H14 0.9500
C37 C69 1.373(8)
C37 H15 0.9500
N1 C47 1.519(2)
N1 C48 1.520(2)
N1 C49 1.521(3)
N1 C51 1.526(2)
C47 C50 1.525(3)
C47 H16 0.9900
C47 H17 0.9900
C48 C52 1.509(3)
C48 H18 0.9900
C48 H19 0.9900
C49 C54 1.521(3)
C49 H20 0.9900
C49 H21 0.9900
C50 C56 1.513(3)
C50 H22 0.9900
C50 H23 0.9900
C51 C55 1.516(3)
C51 H52 0.9900
C51 H53 0.9900
C52 C58 1.514(3)
C52 H24 0.9900
C52 H25 0.9900
C53 C54 1.519(3)
C53 C60 1.521(3)
C53 H26 0.9900
C53 H27 0.9900
C54 H28 0.9900
C54 H29 0.9900
C55 C59 1.517(3)
C55 H30 0.9900
C55 H31 0.9900
C56 C57 1.519(3)
C56 H32 0.9900
C56 H33 0.9900
C57 H34 0.9800
C57 H35 0.9800
C57 H36 0.9800
C58 C61 1.516(4)
C58 H37 0.9900
C58 H38 0.9900
C59 C62 1.514(3)
C59 H39 0.9900
C59 H40 0.9900
C60 H41 0.9800
C60 H42 0.9800
C60 H43 0.9800
C61 H44 0.9800
C61 H45 0.9800
C61 H46 0.9800
C62 H47 0.9800
C62 H48 0.9800
C62 H49 0.9800
C67 C68 1.390(6)
C67 H50 0.9500
C68 H1 0.9500
C69 H51 0.9500
C83 C74 1.56(2)
C83 H54 0.9800
C83 H55 0.9800
C83 H56 0.9800
O3 C74 1.435(7)
O3 C71 1.437(8)
C71 C72 1.510(8)
C71 C80 1.525(10)
C71 H78 1.0000
C72 H57 0.9800
C72 H58 0.9800
C72 H59 0.9800
C80 H60 0.9800
C80 H61 0.9800
C80 H62 0.9800
C74 C75 1.508(8)
C74 H79 1.0000
C75 H63 0.9800
C75 H64 0.9800
C75 H65 0.9800
C79 O8 1.38(2)
C79 C76 1.54(3)
C79 C81 1.52(3)
C79 H80 1.0000
O8 C77 1.451(6)
C81 H66 0.9800
C81 H67 0.9800
C81 H68 0.9800
C76 H69 0.9800
C76 H70 0.9800
C76 H71 0.9800
C82 C77 1.500(9)
C82 H72 0.9800
C82 H73 0.9800
C82 H74 0.9800
C77 C78 1.516(11)
C77 H81 1.0000
C78 H75 0.9800
C78 H76 0.9800
C78 H77 0.9800

loop_
_geom_torsion_atom_site_label_1
_geom_torsion_atom_site_label_2
_geom_torsion_atom_site_label_3
_geom_torsion_atom_site_label_4
_geom_torsion
C11 N2 C10 C15 176.43(16)
C11 N2 C10 C12 -0.08(19)
C10 N2 C11 C14 -0.06(19)
C10 N2 C11 C16 178.75(15)
N2 C10 C12 F6 -178.79(16)
C15 C10 C12 F6 5.0(3)
N2 C10 C12 C14 0.2(2)
C15 C10 C12 C14 -175.98(18)
F6 C12 C14 F5 0.7(3)
C10 C12 C14 F5 -178.28(15)
F6 C12 C14 C11 178.79(16)
C10 C12 C14 C11 -0.22(19)
N2 C11 C14 C12 0.2(2)
C16 C11 C14 C12 -178.52(16)
N2 C11 C14 F5 178.16(15)
C16 C11 C14 F5 -0.5(3)
B1 O1 C15 C10 -172.16(16)
B1 O1 C15 C23 11.2(3)
N2 C10 C15 O1 -177.00(15)
C12 C10 C15 O1 -1.3(3)
N2 C10 C15 C23 -0.4(3)
C12 C10 C15 C23 175.32(17)
C24 C13 C16 C21 1.9(3)
C24 C13 C16 C11 -177.14(16)
N2 C11 C16 C21 171.48(16)
C14 C11 C16 C21 -10.0(3)
N2 C11 C16 C13 -9.5(2)
C14 C11 C16 C13 169.05(17)
B1 O2 C17 C23 -12.8(3)
B1 O2 C17 C19 169.76(17)
C25 N3 C19 C22 -0.4(2)
C25 N3 C19 C17 176.28(19)
O2 C17 C19 C22 165.8(2)
C23 C17 C19 C22 -11.6(3)
O2 C17 C19 N3 -9.9(3)
C23 C17 C19 N3 172.69(19)
C13 C16 C21 C28 -1.0(3)
C11 C16 C21 C28 177.98(16)
N3 C19 C22 F4 180.00(19)
C17 C19 C22 F4 3.7(4)
N3 C19 C22 C27 0.8(2)
C17 C19 C22 C27 -175.4(2)
O2 C17 C23 C15 -4.4(3)
C19 C17 C23 C15 172.85(17)
O1 C15 C23 C17 5.3(3)
C10 C15 C23 C17 -171.19(17)
C16 C13 C24 C20 -1.3(3)
C28 C20 C24 C13 -0.1(3)
C19 N3 C25 C27 -0.3(3)
C19 N3 C25 C30 175.6(2)
N3 C25 C27 F7 179.1(2)
C30 C25 C27 F7 3.5(4)
N3 C25 C27 C22 0.8(3)
C30 C25 C27 C22 -174.8(2)
F4 C22 C27 F7 1.4(3)
C19 C22 C27 F7 -179.4(2)
F4 C22 C27 C25 179.79(19)
C19 C22 C27 C25 -1.0(3)
C24 C20 C28 C21 1.0(3)
C16 C21 C28 C20 -0.4(3)
C17 O2 B1 F3 145.04(17)
C17 O2 B1 F1 -93.9(2)
C17 O2 B1 O1 26.6(2)
C15 O1 B1 F3 -145.48(18)
C15 O1 B1 F1 94.2(2)
C15 O1 B1 O2 -26.2(2)
C31 C26 C30 C68 -20.8(4)
C31 C26 C30 C25 -175.8(3)
C31 C26 C30 C36 20.0(5)
N3 C25 C30 C26 -27.2(4)
C27 C25 C30 C26 147.7(3)
N3 C25 C30 C68 179.7(4)
C27 C25 C30 C68 -5.4(5)
N3 C25 C30 C36 137.9(3)
C27 C25 C30 C36 -47.2(5)
C30 C26 C31 C35 22.6(6)
C30 C26 C31 C69 -15.1(4)
C26 C31 C35 C67 -15.8(8)
C69 C31 C35 C67 70.2(7)
C26 C30 C36 C37 -15.2(7)
C68 C30 C36 C37 71.8(6)
C25 C30 C36 C37 179.5(4)
C30 C36 C37 C69 6.9(8)
C48 N1 C47 C50 -58.7(2)
C49 N1 C47 C50 60.3(2)
C51 N1 C47 C50 -179.24(17)
C47 N1 C48 C52 -54.7(2)
C49 N1 C48 C52 -175.39(16)
C51 N1 C48 C52 63.5(2)
C47 N1 C49 C54 59.1(2)
C48 N1 C49 C54 -179.94(16)
C51 N1 C49 C54 -58.9(2)
N1 C47 C50 C56 177.67(17)
C47 N1 C51 C55 179.49(18)
C48 N1 C51 C55 58.9(2)
C49 N1 C51 C55 -60.3(2)
N1 C48 C52 C58 179.32(16)
C60 C53 C54 C49 178.86(19)
N1 C49 C54 C53 177.18(16)
N1 C51 C55 C59 165.86(19)
C47 C50 C56 C57 177.16(19)
C48 C52 C58 C61 179.72(19)
C51 C55 C59 C62 -177.1(2)
C31 C35 C67 C68 10.3(9)
C35 C67 C68 C30 -11.0(9)
C26 C30 C68 C67 15.6(6)
C25 C30 C68 C67 171.0(4)
C36 C30 C68 C67 -96.5(6)
C36 C37 C69 C31 -3.3(9)
C35 C31 C69 C37 -105.5(8)
C26 C31 C69 C37 6.9(7)
C74 O3 C71 C72 -77.6(7)
C74 O3 C71 C80 161.8(4)
C71 O3 C74 C75 -68.7(6)
C71 O3 C74 C83 169.2(10)
C76 C79 O8 C77 69.3(16)
C81 C79 O8 C77 -170.8(8)
C79 O8 C77 C82 57.1(12)
C79 O8 C77 C78 179.9(11)
